data_7201247
loop_
_publ_author_name
'Koner, Rajesh'
'Goldberg, Israel'

_publ_section_title
;
 Crystal engineering of molecular networks. Hydrogen bonding driven
 two-dimensional assemblies of tetrapyridylporphyrin with benzene tri-
 and tetra-carboxylic acids
;
_journal_issue 7
_journal_name_full CrystEngComm
_journal_page_first 1217
_journal_paper_doi 10.1039/b906538p
_journal_volume 11
_journal_year 2009
_chemical_formula_moiety 'C40 H26 N8, C10 H6 O8, 4(C6 H4 Cl2)'
_chemical_formula_sum 'C74 H48 Cl8 N8 O8'
_chemical_formula_weight 1460.80
_chemical_name_systematic
;
?
;
_space_group_IT_number 2
_symmetry_cell_setting triclinic
_symmetry_space_group_name_Hall '-P 1'
_symmetry_space_group_name_H-M 'P -1'
_atom_sites_solution_hydrogens geom
_atom_sites_solution_primary direct
_atom_sites_solution_secondary difmap
_audit_creation_method SHELXL-97
_cell_angle_alpha 78.2287(10)
_cell_angle_beta 88.3215(13)
_cell_angle_gamma 86.2671(13)
_cell_formula_units_Z 1
_cell_length_a 10.9508(2)
_cell_length_b 12.2489(3)
_cell_length_c 12.6508(3)
_cell_measurement_reflns_used 6131
_cell_measurement_temperature 110(2)
_cell_measurement_theta_max 27.86
_cell_measurement_theta_min 1.45
_cell_volume 1657.48(6)
_computing_cell_refinement Denzo
_computing_data_collection 'Collect, Nonius B.V.'
_computing_data_reduction 'Denzo & Scalepack'
_computing_structure_refinement 'SHELXL-97 (Sheldrick, 1997)'
_computing_structure_solution SIR-97
_diffrn_ambient_temperature 110(2)
_diffrn_detector_area_resol_mean 12.8
_diffrn_measured_fraction_theta_full 0.986
_diffrn_measured_fraction_theta_max 0.986
_diffrn_measurement_device_type 'Nonius KappaCCD'
_diffrn_measurement_method '1 deg. \w and \f scans'
_diffrn_radiation_monochromator graphite
_diffrn_radiation_source 'fine-focus sealed tube'
_diffrn_radiation_type MoK\a
_diffrn_radiation_wavelength 0.71073
_diffrn_reflns_av_R_equivalents 0.0410
_diffrn_reflns_av_sigmaI/netI 0.0520
_diffrn_reflns_limit_h_max 14
_diffrn_reflns_limit_h_min 0
_diffrn_reflns_limit_k_max 16
_diffrn_reflns_limit_k_min -15
_diffrn_reflns_limit_l_max 16
_diffrn_reflns_limit_l_min -16
_diffrn_reflns_number 18600
_diffrn_reflns_theta_full 27.86
_diffrn_reflns_theta_max 27.86
_diffrn_reflns_theta_min 2.45
_diffrn_standards_number 0
_exptl_absorpt_coefficient_mu 0.406
_exptl_absorpt_correction_type none
_exptl_crystal_colour red
_exptl_crystal_density_diffrn 1.463
_exptl_crystal_density_method 'not measured'
_exptl_crystal_description prism
_exptl_crystal_F_000 748
_exptl_crystal_size_max 0.45
_exptl_crystal_size_mid 0.35
_exptl_crystal_size_min 0.30
_refine_diff_density_max 0.629
_refine_diff_density_min -0.570
_refine_diff_density_rms 0.089
_refine_ls_extinction_method none
_refine_ls_goodness_of_fit_ref 1.055
_refine_ls_hydrogen_treatment constr
_refine_ls_matrix_type full
_refine_ls_number_parameters 444
_refine_ls_number_reflns 7789
_refine_ls_number_restraints 0
_refine_ls_restrained_S_all 1.055
_refine_ls_R_factor_all 0.0927
_refine_ls_R_factor_gt 0.0673
_refine_ls_shift/su_max 0.001
_refine_ls_shift/su_mean 0.000
_refine_ls_structure_factor_coef Fsqd
_refine_ls_weighting_details 'calc w=1/[\s^2^(Fo^2^)+(0.0645P)^2^+4.7692P] where P=(Fo^2^+2Fc^2^)/3'
_refine_ls_weighting_scheme calc
_refine_ls_wR_factor_gt 0.1792
_refine_ls_wR_factor_ref 0.1926
_reflns_number_gt 5709
_reflns_number_total 7789
_reflns_threshold_expression >2sigma(I)
_cod_data_source_file b906538p.txt
_cod_data_source_block 1
_cod_database_code 7201247

loop_
_symmetry_equiv_pos_as_xyz
'x, y, z'
'-x, -y, -z'

loop_
_atom_site_label
_atom_site_type_symbol
_atom_site_fract_x
_atom_site_fract_y
_atom_site_fract_z
_atom_site_U_iso_or_equiv
_atom_site_adp_type
_atom_site_occupancy
_atom_site_symmetry_multiplicity
_atom_site_calc_flag
_atom_site_refinement_flags
_atom_site_disorder_assembly
_atom_site_disorder_group
C1 C 0.8408(3) -0.1986(3) 0.5834(3) 0.0202(6) Uani 1 1 d . . .
C2 C 0.7547(3) -0.2382(3) 0.6680(3) 0.0238(7) Uani 1 1 d . . .
H2 H 0.7118 -0.3044 0.6752 0.029 Uiso 1 1 calc R . .
C3 C 0.7448(3) -0.1654(3) 0.7361(3) 0.0231(7) Uani 1 1 d . . .
H3 H 0.6937 -0.1717 0.7987 0.028 Uiso 1 1 calc R . .
C4 C 0.8248(3) -0.0773(3) 0.6970(3) 0.0207(6) Uani 1 1 d . . .
C5 C 0.8440(3) 0.0152(3) 0.7413(2) 0.0203(6) Uani 1 1 d . . .
C6 C 0.9204(3) 0.1014(3) 0.6964(2) 0.0214(6) Uani 1 1 d . . .
C7 C 0.9487(3) 0.1906(3) 0.7512(3) 0.0254(7) Uani 1 1 d . . .
H7 H 0.9181 0.2013 0.8196 0.030 Uiso 1 1 calc R . .
C8 C 1.0270(3) 0.2549(3) 0.6850(3) 0.0258(7) Uani 1 1 d . . .
H8 H 1.0619 0.3200 0.6976 0.031 Uiso 1 1 calc R . .
C9 C 1.0471(3) 0.2046(3) 0.5908(3) 0.0224(7) Uani 1 1 d . . .
C10 C 0.8737(3) -0.2468(3) 0.4950(3) 0.0206(6) Uani 1 1 d . . .
N11 N 0.8799(2) -0.1003(2) 0.6041(2) 0.0205(5) Uani 1 1 d . . .
H11 H 0.9351 -0.0639 0.5609 0.025 Uiso 1 1 d R . .
N12 N 0.9819(2) 0.1109(2) 0.5994(2) 0.0214(6) Uani 1 1 d . . .
C13 C 0.8103(3) -0.3496(3) 0.4883(3) 0.0215(6) Uani 1 1 d . . .
C14 C 0.8464(4) -0.4545(3) 0.5461(3) 0.0301(8) Uani 1 1 d . . .
H14 H 0.9155 -0.4647 0.5915 0.036 Uiso 1 1 calc R . .
C15 C 0.7800(4) -0.5455(3) 0.5367(3) 0.0321(8) Uani 1 1 d . . .
H15 H 0.8059 -0.6175 0.5760 0.038 Uiso 1 1 calc R . .
N16 N 0.6815(3) -0.5356(2) 0.4749(2) 0.0291(6) Uani 1 1 d . . .
C17 C 0.6469(4) -0.4343(3) 0.4205(3) 0.0335(8) Uani 1 1 d . . .
H17 H 0.5764 -0.4264 0.3769 0.040 Uiso 1 1 calc R . .
C18 C 0.7080(3) -0.3396(3) 0.4237(3) 0.0305(8) Uani 1 1 d . . .
H18 H 0.6806 -0.2689 0.3825 0.037 Uiso 1 1 calc R . .
C19 C 0.7764(3) 0.0231(3) 0.8448(2) 0.0202(6) Uani 1 1 d . . .
C20 C 0.6960(3) 0.1144(3) 0.8506(3) 0.0232(7) Uani 1 1 d . . .
H20 H 0.6864 0.1746 0.7902 0.028 Uiso 1 1 calc R . .
C21 C 0.6302(3) 0.1166(3) 0.9454(3) 0.0244(7) Uani 1 1 d . . .
H21 H 0.5756 0.1793 0.9487 0.029 Uiso 1 1 calc R . .
N22 N 0.6405(3) 0.0339(2) 1.0322(2) 0.0237(6) Uani 1 1 d . . .
C23 C 0.7194(3) -0.0529(3) 1.0280(3) 0.0245(7) Uani 1 1 d . . .
H23 H 0.7284 -0.1110 1.0903 0.029 Uiso 1 1 calc R . .
C24 C 0.7890(3) -0.0617(3) 0.9361(3) 0.0245(7) Uani 1 1 d . . .
H24 H 0.8442 -0.1247 0.9357 0.029 Uiso 1 1 calc R . .
O25 O 0.4856(2) -1.04454(19) 0.79285(17) 0.0245(5) Uani 1 1 d . . .
H25 H 0.4485 -1.0376 0.8504 0.037 Uiso 1 1 calc R . .
O26 O 0.3976(4) -0.8757(2) 0.7308(2) 0.0539(9) Uani 1 1 d . . .
C27 C 0.4551(3) -0.9591(3) 0.7163(3) 0.0244(7) Uani 1 1 d . . .
C28 C 0.4880(3) -0.9786(3) 0.6049(2) 0.0208(6) Uani 1 1 d . . .
C29 C 0.5360(3) -0.9177(3) 0.4159(3) 0.0213(6) Uani 1 1 d . . .
H29 H 0.5599 -0.8606 0.3577 0.026 Uiso 1 1 calc R . .
C30 C 0.5261(3) -0.8951(3) 0.5194(3) 0.0210(6) Uani 1 1 d . . .
C31 C 0.5712(3) -0.7872(3) 0.5363(3) 0.0255(7) Uani 1 1 d . . .
O32 O 0.5614(3) -0.7067(2) 0.45051(19) 0.0321(6) Uani 1 1 d . . .
H32 H 0.6008 -0.6527 0.4595 0.048 Uiso 1 1 calc R . .
O33 O 0.6175(4) -0.7767(2) 0.6176(2) 0.0628(11) Uani 1 1 d . . .
Cl34 Cl 0.64787(10) -0.32538(9) 1.01788(9) 0.0422(3) Uani 1 1 d . . .
Cl35 Cl 0.40685(10) -0.31263(9) 0.88027(9) 0.0445(3) Uani 1 1 d . . .
C36 C 0.5294(3) -0.4046(3) 0.8663(3) 0.0312(8) Uani 1 1 d . . .
C37 C 0.5202(4) -0.4749(3) 0.7935(3) 0.0386(9) Uani 1 1 d . . .
H37 H 0.4477 -0.4719 0.7534 0.046 Uiso 1 1 calc R . .
C38 C 0.6180(4) -0.5495(4) 0.7798(3) 0.0418(10) Uani 1 1 d . . .
H38 H 0.6122 -0.5978 0.7305 0.050 Uiso 1 1 calc R . .
C39 C 0.7237(4) -0.5531(4) 0.8379(4) 0.0427(10) Uani 1 1 d . . .
H39 H 0.7907 -0.6035 0.8280 0.051 Uiso 1 1 calc R . .
C40 C 0.7320(4) -0.4836(3) 0.9105(4) 0.0396(9) Uani 1 1 d . . .
H40 H 0.8046 -0.4863 0.9504 0.048 Uiso 1 1 calc R . .
C41 C 0.6353(3) -0.4106(3) 0.9249(3) 0.0322(8) Uani 1 1 d . . .
Cl42 Cl 1.01548(10) -0.32439(9) 0.98189(9) 0.0451(3) Uani 1 1 d . . .
Cl43 Cl 1.06080(13) -0.45037(10) 0.78792(11) 0.0574(3) Uani 1 1 d . . .
C44 C 1.0796(3) -0.2573(3) 0.8604(3) 0.0357(8) Uani 1 1 d . . .
C45 C 1.1136(4) -0.1491(4) 0.8503(4) 0.0427(10) Uani 1 1 d . . .
H45 H 1.1050 -0.1129 0.9100 0.051 Uiso 1 1 calc R . .
C46 C 1.1601(4) -0.0940(4) 0.7532(5) 0.0515(12) Uani 1 1 d . . .
H46 H 1.1833 -0.0194 0.7457 0.062 Uiso 1 1 calc R . .
C47 C 1.1732(4) -0.1473(5) 0.6661(4) 0.0531(12) Uani 1 1 d . . .
H47 H 1.2031 -0.1083 0.5986 0.064 Uiso 1 1 calc R . .
C48 C 1.1429(4) -0.2564(4) 0.6776(4) 0.0490(11) Uani 1 1 d . . .
H48 H 1.1540 -0.2932 0.6184 0.059 Uiso 1 1 calc R . .
C49 C 1.0965(4) -0.3124(4) 0.7742(3) 0.0391(9) Uani 1 1 d . . .

loop_
_atom_site_aniso_label
_atom_site_aniso_U_11
_atom_site_aniso_U_22
_atom_site_aniso_U_33
_atom_site_aniso_U_23
_atom_site_aniso_U_13
_atom_site_aniso_U_12
C1 0.0222(15) 0.0184(15) 0.0221(15) -0.0078(12) 0.0043(12) -0.0060(12)
C2 0.0273(16) 0.0215(16) 0.0247(16) -0.0083(13) 0.0089(13) -0.0099(13)
C3 0.0236(16) 0.0240(16) 0.0228(15) -0.0068(12) 0.0101(13) -0.0087(12)
C4 0.0225(15) 0.0194(15) 0.0217(15) -0.0073(12) 0.0062(12) -0.0057(12)
C5 0.0233(15) 0.0196(15) 0.0193(14) -0.0074(12) 0.0068(12) -0.0036(12)
C6 0.0260(16) 0.0204(15) 0.0196(15) -0.0082(12) 0.0074(12) -0.0058(12)
C7 0.0322(18) 0.0250(17) 0.0229(16) -0.0134(13) 0.0096(14) -0.0086(14)
C8 0.0331(18) 0.0219(16) 0.0264(17) -0.0131(13) 0.0093(14) -0.0100(13)
C9 0.0266(16) 0.0202(16) 0.0221(15) -0.0078(12) 0.0062(13) -0.0056(12)
C10 0.0227(15) 0.0160(14) 0.0242(15) -0.0062(12) 0.0059(12) -0.0054(12)
N11 0.0228(13) 0.0177(13) 0.0229(13) -0.0083(10) 0.0090(11) -0.0071(10)
N12 0.0260(14) 0.0189(13) 0.0214(13) -0.0081(10) 0.0086(11) -0.0084(10)
C13 0.0239(15) 0.0187(15) 0.0240(15) -0.0086(12) 0.0093(13) -0.0082(12)
C14 0.039(2) 0.0229(17) 0.0292(18) -0.0051(14) -0.0008(15) -0.0073(14)
C15 0.043(2) 0.0197(17) 0.0325(18) -0.0022(14) 0.0015(16) -0.0086(15)
N16 0.0353(16) 0.0221(14) 0.0329(16) -0.0100(12) 0.0039(13) -0.0115(12)
C17 0.0337(19) 0.0281(19) 0.040(2) -0.0067(15) -0.0053(16) -0.0118(15)
C18 0.0303(18) 0.0199(17) 0.041(2) -0.0038(14) 0.0001(15) -0.0067(14)
C19 0.0226(15) 0.0227(16) 0.0178(14) -0.0091(12) 0.0065(12) -0.0066(12)
C20 0.0278(16) 0.0223(16) 0.0200(15) -0.0054(12) 0.0037(13) -0.0031(13)
C21 0.0266(16) 0.0273(17) 0.0201(15) -0.0081(13) 0.0050(13) 0.0002(13)
N22 0.0261(14) 0.0247(14) 0.0213(13) -0.0067(11) 0.0049(11) -0.0055(11)
C23 0.0306(17) 0.0242(16) 0.0185(15) -0.0040(12) 0.0061(13) -0.0044(13)
C24 0.0283(17) 0.0232(16) 0.0229(16) -0.0068(13) 0.0057(13) -0.0032(13)
O25 0.0314(12) 0.0257(12) 0.0152(10) -0.0031(9) 0.0078(9) -0.0004(10)
O26 0.103(3) 0.0299(15) 0.0232(13) -0.0030(11) 0.0099(15) 0.0255(16)
C27 0.0347(18) 0.0209(16) 0.0188(15) -0.0061(12) 0.0064(13) -0.0065(13)
C28 0.0266(16) 0.0205(15) 0.0154(14) -0.0032(11) 0.0031(12) -0.0052(12)
C29 0.0274(16) 0.0180(15) 0.0186(14) -0.0027(11) 0.0042(12) -0.0073(12)
C30 0.0266(16) 0.0163(15) 0.0203(15) -0.0035(12) 0.0018(12) -0.0064(12)
C31 0.0375(19) 0.0201(16) 0.0198(15) -0.0044(12) 0.0022(14) -0.0079(14)
O32 0.0527(16) 0.0193(12) 0.0255(12) -0.0023(9) -0.0030(11) -0.0163(11)
O33 0.125(3) 0.0309(16) 0.0342(16) 0.0034(12) -0.0359(19) -0.0336(18)
Cl34 0.0445(6) 0.0388(5) 0.0474(6) -0.0168(4) 0.0019(4) -0.0082(4)
Cl35 0.0394(5) 0.0440(6) 0.0514(6) -0.0153(5) 0.0002(4) 0.0057(4)
C36 0.0335(19) 0.0279(18) 0.0304(18) -0.0026(14) 0.0065(15) -0.0016(14)
C37 0.042(2) 0.040(2) 0.035(2) -0.0107(17) -0.0019(17) -0.0025(17)
C38 0.049(2) 0.038(2) 0.041(2) -0.0139(18) 0.0036(19) 0.0003(18)
C39 0.042(2) 0.037(2) 0.050(2) -0.0123(19) 0.0036(19) 0.0019(18)
C40 0.036(2) 0.034(2) 0.049(2) -0.0096(18) 0.0008(18) -0.0006(16)
C41 0.0336(19) 0.0261(18) 0.0358(19) -0.0026(15) 0.0050(16) -0.0072(15)
Cl42 0.0434(6) 0.0468(6) 0.0438(6) -0.0077(4) -0.0018(4) 0.0026(4)
Cl43 0.0660(8) 0.0468(7) 0.0651(8) -0.0236(6) -0.0090(6) -0.0047(5)
C44 0.0246(17) 0.041(2) 0.041(2) -0.0086(17) -0.0038(16) 0.0021(15)
C45 0.0277(19) 0.043(2) 0.060(3) -0.015(2) -0.0062(19) -0.0013(17)
C46 0.0243(19) 0.045(3) 0.082(4) -0.004(2) -0.010(2) -0.0034(17)
C47 0.0240(19) 0.069(3) 0.060(3) 0.002(2) 0.0005(19) -0.005(2)
C48 0.032(2) 0.069(3) 0.047(3) -0.015(2) -0.0034(19) 0.002(2)
C49 0.0275(18) 0.046(2) 0.046(2) -0.0126(18) -0.0094(17) -0.0005(16)

loop_
_atom_type_symbol
_atom_type_description
_atom_type_scat_dispersion_real
_atom_type_scat_dispersion_imag
_atom_type_scat_source
C C 0.0033 0.0016 'International Tables Vol C Tables 4.2.6.8 and 6.1.1.4'
H H 0.0000 0.0000 'International Tables Vol C Tables 4.2.6.8 and 6.1.1.4'
N N 0.0061 0.0033 'International Tables Vol C Tables 4.2.6.8 and 6.1.1.4'
O O 0.0106 0.0060 'International Tables Vol C Tables 4.2.6.8 and 6.1.1.4'
Cl Cl 0.1484 0.1585 'International Tables Vol C Tables 4.2.6.8 and 6.1.1.4'

loop_
_geom_angle_atom_site_label_1
_geom_angle_atom_site_label_2
_geom_angle_atom_site_label_3
_geom_angle
_geom_angle_site_symmetry_1
_geom_angle_site_symmetry_3
_geom_angle_publ_flag
N11 C1 C10 126.9(3) . . ?
N11 C1 C2 106.2(3) . . ?
C10 C1 C2 126.9(3) . . ?
C3 C2 C1 108.6(3) . . ?
C3 C2 H2 125.7 . . ?
C1 C2 H2 125.7 . . ?
C2 C3 C4 108.2(3) . . ?
C2 C3 H3 125.9 . . ?
C4 C3 H3 125.9 . . ?
N11 C4 C5 125.4(3) . . ?
N11 C4 C3 106.5(3) . . ?
C5 C4 C3 128.0(3) . . ?
C4 C5 C6 125.2(3) . . ?
C4 C5 C19 116.8(3) . . ?
C6 C5 C19 117.9(3) . . ?
N12 C6 C5 125.4(3) . . ?
N12 C6 C7 111.1(3) . . ?
C5 C6 C7 123.5(3) . . ?
C8 C7 C6 106.4(3) . . ?
C8 C7 H7 126.8 . . ?
C6 C7 H7 126.8 . . ?
C7 C8 C9 106.4(3) . . ?
C7 C8 H8 126.8 . . ?
C9 C8 H8 126.8 . . ?
N12 C9 C10 125.7(3) . 2_756 ?
N12 C9 C8 111.2(3) . . ?
C10 C9 C8 123.0(3) 2_756 . ?
C1 C10 C9 126.8(3) . 2_756 ?
C1 C10 C13 115.7(3) . . ?
C9 C10 C13 117.4(3) 2_756 . ?
C4 N11 C1 110.4(2) . . ?
C4 N11 H11 130.0 . . ?
C1 N11 H11 119.5 . . ?
C6 N12 C9 104.9(2) . . ?
C14 C13 C18 118.0(3) . . ?
C14 C13 C10 123.0(3) . . ?
C18 C13 C10 118.9(3) . . ?
C13 C14 C15 119.1(3) . . ?
C13 C14 H14 120.5 . . ?
C15 C14 H14 120.5 . . ?
N16 C15 C14 122.8(3) . . ?
N16 C15 H15 118.6 . . ?
C14 C15 H15 118.6 . . ?
C17 N16 C15 117.6(3) . . ?
N16 C17 C18 123.6(4) . . ?
N16 C17 H17 118.2 . . ?
C18 C17 H17 118.2 . . ?
C17 C18 C13 118.9(3) . . ?
C17 C18 H18 120.6 . . ?
C13 C18 H18 120.6 . . ?
C20 C19 C24 118.1(3) . . ?
C20 C19 C5 120.5(3) . . ?
C24 C19 C5 121.4(3) . . ?
C21 C20 C19 119.2(3) . . ?
C21 C20 H20 120.4 . . ?
C19 C20 H20 120.4 . . ?
N22 C21 C20 122.6(3) . . ?
N22 C21 H21 118.7 . . ?
C20 C21 H21 118.7 . . ?
C23 N22 C21 118.5(3) . . ?
N22 C23 C24 122.5(3) . . ?
N22 C23 H23 118.7 . . ?
C24 C23 H23 118.7 . . ?
C23 C24 C19 119.0(3) . . ?
C23 C24 H24 120.5 . . ?
C19 C24 H24 120.5 . . ?
C27 O25 H25 109.5 . . ?
O26 C27 O25 124.4(3) . . ?
O26 C27 C28 122.3(3) . . ?
O25 C27 C28 113.1(3) . . ?
C29 C28 C30 119.0(3) 2_636 . ?
C29 C28 C27 116.6(3) 2_636 . ?
C30 C28 C27 123.8(3) . . ?
C28 C29 C30 122.0(3) 2_636 . ?
C28 C29 H29 119.0 2_636 . ?
C30 C29 H29 119.0 . . ?
C29 C30 C28 119.0(3) . . ?
C29 C30 C31 117.9(3) . . ?
C28 C30 C31 122.7(3) . . ?
O33 C31 O32 123.1(3) . . ?
O33 C31 C30 123.6(3) . . ?
O32 C31 C30 113.2(3) . . ?
C31 O32 H32 109.5 . . ?
C41 C36 C37 119.5(4) . . ?
C41 C36 Cl35 122.2(3) . . ?
C37 C36 Cl35 118.3(3) . . ?
C38 C37 C36 119.6(4) . . ?
C38 C37 H37 120.2 . . ?
C36 C37 H37 120.2 . . ?
C39 C38 C37 120.0(4) . . ?
C39 C38 H38 120.0 . . ?
C37 C38 H38 120.0 . . ?
C40 C39 C38 120.1(4) . . ?
C40 C39 H39 120.0 . . ?
C38 C39 H39 120.0 . . ?
C41 C40 C39 120.1(4) . . ?
C41 C40 H40 120.0 . . ?
C39 C40 H40 120.0 . . ?
C40 C41 C36 120.7(4) . . ?
C40 C41 Cl34 118.9(3) . . ?
C36 C41 Cl34 120.4(3) . . ?
C45 C44 C49 120.4(4) . . ?
C45 C44 Cl42 119.2(3) . . ?
C49 C44 Cl42 120.3(3) . . ?
C46 C45 C44 119.6(4) . . ?
C46 C45 H45 120.2 . . ?
C44 C45 H45 120.2 . . ?
C45 C46 C47 120.2(5) . . ?
C45 C46 H46 119.9 . . ?
C47 C46 H46 119.9 . . ?
C48 C47 C46 120.1(5) . . ?
C48 C47 H47 120.0 . . ?
C46 C47 H47 120.0 . . ?
C49 C48 C47 120.3(5) . . ?
C49 C48 H48 119.9 . . ?
C47 C48 H48 119.9 . . ?
C48 C49 C44 119.4(4) . . ?
C48 C49 Cl43 119.7(4) . . ?
C44 C49 Cl43 120.9(3) . . ?

loop_
_geom_bond_atom_site_label_1
_geom_bond_atom_site_label_2
_geom_bond_distance
_geom_bond_site_symmetry_2
_geom_bond_publ_flag
C1 N11 1.379(4) . ?
C1 C10 1.395(4) . ?
C1 C2 1.435(4) . ?
C2 C3 1.357(4) . ?
C2 H2 0.9500 . ?
C3 C4 1.434(4) . ?
C3 H3 0.9500 . ?
C4 N11 1.377(4) . ?
C4 C5 1.392(4) . ?
C5 C6 1.407(4) . ?
C5 C19 1.503(4) . ?
C6 N12 1.370(4) . ?
C6 C7 1.461(4) . ?
C7 C8 1.355(5) . ?
C7 H7 0.9500 . ?
C8 C9 1.454(4) . ?
C8 H8 0.9500 . ?
C9 N12 1.375(4) . ?
C9 C10 1.405(4) 2_756 ?
C10 C9 1.405(4) 2_756 ?
C10 C13 1.496(4) . ?
N11 H11 0.8819 . ?
C13 C14 1.382(5) . ?
C13 C18 1.390(5) . ?
C14 C15 1.396(5) . ?
C14 H14 0.9500 . ?
C15 N16 1.335(5) . ?
C15 H15 0.9500 . ?
N16 C17 1.328(5) . ?
C17 C18 1.385(5) . ?
C17 H17 0.9500 . ?
C18 H18 0.9500 . ?
C19 C20 1.390(4) . ?
C19 C24 1.390(5) . ?
C20 C21 1.385(4) . ?
C20 H20 0.9500 . ?
C21 N22 1.336(4) . ?
C21 H21 0.9500 . ?
N22 C23 1.335(4) . ?
C23 C24 1.390(4) . ?
C23 H23 0.9500 . ?
C24 H24 0.9500 . ?
O25 C27 1.306(4) . ?
O25 H25 0.8400 . ?
O26 C27 1.207(4) . ?
C27 C28 1.507(4) . ?
C28 C29 1.391(4) 2_636 ?
C28 C30 1.403(4) . ?
C29 C28 1.391(4) 2_636 ?
C29 C30 1.392(4) . ?
C29 H29 0.9500 . ?
C30 C31 1.498(4) . ?
C31 O33 1.193(4) . ?
C31 O32 1.311(4) . ?
O32 H32 0.8400 . ?
Cl34 C41 1.739(4) . ?
Cl35 C36 1.724(4) . ?
C36 C41 1.384(5) . ?
C36 C37 1.393(5) . ?
C37 C38 1.392(6) . ?
C37 H37 0.9500 . ?
C38 C39 1.383(6) . ?
C38 H38 0.9500 . ?
C39 C40 1.382(6) . ?
C39 H39 0.9500 . ?
C40 C41 1.373(5) . ?
C40 H40 0.9500 . ?
Cl42 C44 1.740(4) . ?
Cl43 C49 1.733(5) . ?
C44 C45 1.379(6) . ?
C44 C49 1.397(6) . ?
C45 C46 1.375(7) . ?
C45 H45 0.9500 . ?
C46 C47 1.390(8) . ?
C46 H46 0.9500 . ?
C47 C48 1.376(7) . ?
C47 H47 0.9500 . ?
C48 C49 1.375(6) . ?
C48 H48 0.9500 . ?

loop_
_geom_hbond_atom_site_label_D
_geom_hbond_atom_site_label_H
_geom_hbond_atom_site_label_A
_geom_hbond_distance_DH
_geom_hbond_distance_HA
_geom_hbond_distance_DA
_geom_hbond_angle_DHA
_geom_hbond_site_symmetry_A
O25 H25 N22 0.84 1.76 2.595(3) 174 2_647
O32 H32 N16 0.84 1.78 2.619(4) 178 .
